data_1513271
loop_
_publ_author_name
'Zhang, Yu'
'Zhang, Zuolun'
'Zhao, Yunfeng'
'Fan, Yan'
'Tong, Tianjian'
'Zhang, Hongyu'
'Wang, Yue'

_publ_section_title
;
 Solution-Processed Microwires of Phthalocyanine Copper(II) Derivative
 with Excellent Conductivity
;
_journal_issue 11
_journal_name_full Langmuir
_journal_page_first 6045
_journal_page_last 6048
_journal_paper_doi 10.1021/la901254j
_journal_volume 25
_journal_year 2009
_chemical_formula_sum 'C64 H80 Cu N8 O8'
_chemical_formula_weight 1152.90
_chemical_name_systematic
; 
 ? 
;
_space_group_IT_number 14
_symmetry_cell_setting monoclinic
_symmetry_space_group_name_Hall '-P 2ybc'
_symmetry_space_group_name_H-M 'P 1 21/c 1'
_atom_sites_solution_hydrogens geom
_atom_sites_solution_primary direct
_atom_sites_solution_secondary difmap
_audit_creation_method SHELXL-97
_cell_angle_alpha 90.00
_cell_angle_beta 101.32(3)
_cell_angle_gamma 90.00
_cell_formula_units_Z 4
_cell_length_a 13.727(3)
_cell_length_b 26.661(5)
_cell_length_c 16.663(3)
_cell_measurement_reflns_used 20192
_cell_measurement_temperature 293(2)
_cell_measurement_theta_max 27.47
_cell_measurement_theta_min 3.03
_cell_volume 5980(2)
_computing_cell_refinement PROCESS-AUTO
_computing_data_collection PROCESS-AUTO
_computing_data_reduction PROCESS-AUTO
_computing_molecular_graphics 'SHELXL-97 (Sheldrick, 1997)'
_computing_publication_material 'SHELXL-97 (Sheldrick, 1997)'
_computing_structure_refinement 'SHELXL-97 (Sheldrick, 1997)'
_computing_structure_solution 'SHELXS-97 (Sheldrick, 1990)'
_diffrn_ambient_temperature 293(2)
_diffrn_detector_area_resol_mean none
_diffrn_measured_fraction_theta_full 0.966
_diffrn_measured_fraction_theta_max 0.966
_diffrn_measurement_device_type 'Omega scan'
_diffrn_measurement_method 10.0
_diffrn_radiation_monochromator graphite
_diffrn_radiation_source 'fine-focus sealed tube'
_diffrn_radiation_type MoK\a
_diffrn_radiation_wavelength 0.71073
_diffrn_reflns_av_R_equivalents 0.1198
_diffrn_reflns_av_sigmaI/netI 0.1357
_diffrn_reflns_limit_h_max 17
_diffrn_reflns_limit_h_min -16
_diffrn_reflns_limit_k_max 34
_diffrn_reflns_limit_k_min -34
_diffrn_reflns_limit_l_max 21
_diffrn_reflns_limit_l_min -21
_diffrn_reflns_number 43540
_diffrn_reflns_theta_full 27.47
_diffrn_reflns_theta_max 27.47
_diffrn_reflns_theta_min 3.03
_diffrn_standards_decay_% none
_diffrn_standards_interval_count none
_diffrn_standards_interval_time none
_diffrn_standards_number none
_exptl_absorpt_coefficient_mu 0.427
_exptl_absorpt_correction_T_max 0.9041
_exptl_absorpt_correction_T_min 0.8971
_exptl_absorpt_correction_type multi-scan
_exptl_absorpt_process_details
;   
Higash,T(1995) Progrom for Absorption Correcttion.
Rigaku Corporation,Tokyo,Japan. 
;
_exptl_crystal_colour green
_exptl_crystal_density_diffrn 1.281
_exptl_crystal_density_meas ?
_exptl_crystal_density_method 'not measured'
_exptl_crystal_description block
_exptl_crystal_F_000 2452
_exptl_crystal_size_max 0.26
_exptl_crystal_size_mid 0.25
_exptl_crystal_size_min 0.24
_refine_diff_density_max 0.484
_refine_diff_density_min -0.375
_refine_diff_density_rms 0.056
_refine_ls_extinction_method none
_refine_ls_goodness_of_fit_ref 1.086
_refine_ls_hydrogen_treatment riding
_refine_ls_matrix_type full
_refine_ls_number_parameters 738
_refine_ls_number_reflns 13252
_refine_ls_number_restraints 108
_refine_ls_restrained_S_all 1.111
_refine_ls_R_factor_all 0.2664
_refine_ls_R_factor_gt 0.1324
_refine_ls_shift/su_max 0.006
_refine_ls_shift/su_mean 0.001
_refine_ls_structure_factor_coef Fsqd
_refine_ls_weighting_details 'calc w=1/[\s^2^(Fo^2^)+(0.0911P)^2^+6.1390P] where P=(Fo^2^+2Fc^2^)/3'
_refine_ls_weighting_scheme calc
_refine_ls_wR_factor_gt 0.2273
_refine_ls_wR_factor_ref 0.2795
_reflns_number_gt 5452
_reflns_number_total 13252
_reflns_threshold_expression >2sigma(I)
_cod_data_source_file la901254jsup1.cif
_cod_data_source_block CuPcOC4
_cod_depositor_comments
;
The following automatic conversions were performed:

'_symmetry_cell_setting' value 'Monoclinic' changed to 'monoclinic'
according to /home/saulius/struct/CIF-dictionaries/cif_core.dic
dictionary named 'cif_core.dic' version 2.4.2 from 2011-04-26.

Automatic conversion script
Id: cif_fix_values 1891 2012-01-12 08:04:46Z andrius 

The following automatic conversions were performed:

'_exptl_crystal_density_meas' value 'none' was changed to '?' - the
value is perceived as not measured.

Automatic conversion script
Id: cif_fix_values 3008 2015-01-20 13:52:24Z robertas 
;
_cod_original_sg_symbol_H-M 'P2(1)/c  '
_cod_database_code 1513271

loop_
_symmetry_equiv_pos_as_xyz
'x, y, z'
'-x, y+1/2, -z+1/2'
'-x, -y, -z'
'x, -y-1/2, z-1/2'

loop_
_atom_site_label
_atom_site_type_symbol
_atom_site_fract_x
_atom_site_fract_y
_atom_site_fract_z
_atom_site_U_iso_or_equiv
_atom_site_adp_type
_atom_site_occupancy
_atom_site_symmetry_multiplicity
_atom_site_calc_flag
_atom_site_refinement_flags
C1 C 0.0535(5) 0.5040(3) -0.0877(4) 0.0611(17) Uani 1 1 d .
C2 C 0.0138(5) 0.4550(3) -0.1116(4) 0.0605(16) Uani 1 1 d .
C3 C 0.0850(5) 0.4206(3) -0.0760(4) 0.0633(17) Uani 1 1 d .
C4 C 0.1702(5) 0.4488(3) -0.0337(4) 0.0587(16) Uani 1 1 d .
C5 C -0.0744(5) 0.4395(3) -0.1622(4) 0.073(2) Uani 1 1 d .
C6 C -0.0874(6) 0.3888(3) -0.1758(4) 0.079(2) Uani 1 1 d .
H6 H -0.1441 0.3775 -0.2113 0.095 Uiso 1 1 calc R
C7 C -0.0186(6) 0.3545(3) -0.1383(5) 0.080(2) Uani 1 1 d .
H7 H -0.0308 0.3205 -0.1486 0.096 Uiso 1 1 calc R
C8 C 0.0682(5) 0.3686(3) -0.0856(4) 0.0716(19) Uani 1 1 d .
C9 C 0.1433(5) 0.6514(3) -0.0198(4) 0.0637(17) Uani 1 1 d .
C10 C 0.0713(5) 0.6765(3) -0.0827(4) 0.0704(19) Uani 1 1 d .
C11 C 0.0099(5) 0.6392(3) -0.1230(4) 0.0701(19) Uani 1 1 d .
C12 C 0.0482(5) 0.5913(3) -0.0885(4) 0.0622(17) Uani 1 1 d .
C13 C 0.0623(6) 0.7276(3) -0.1061(5) 0.085(2) Uani 1 1 d .
C14 C -0.0122(7) 0.7376(3) -0.1733(6) 0.105(3) Uani 1 1 d .
H14 H -0.0196 0.7702 -0.1932 0.126 Uiso 1 1 calc R
C15 C -0.0755(6) 0.7011(4) -0.2117(5) 0.098(3) Uani 1 1 d .
H15 H -0.1250 0.7106 -0.2556 0.117 Uiso 1 1 calc R
C16 C -0.0698(6) 0.6515(3) -0.1889(5) 0.081(2) Uani 1 1 d .
C17 C 0.3859(5) 0.5944(3) 0.1476(4) 0.0610(17) Uani 1 1 d .
C18 C 0.4013(5) 0.6385(2) 0.2005(4) 0.0619(17) Uani 1 1 d .
C19 C 0.3308(5) 0.6734(3) 0.1665(4) 0.0641(17) Uani 1 1 d .
C20 C 0.2715(5) 0.6513(3) 0.0933(4) 0.0619(17) Uani 1 1 d .
C21 C 0.4684(6) 0.6478(3) 0.2734(5) 0.076(2) Uani 1 1 d .
C22 C 0.4650(6) 0.6940(3) 0.3079(5) 0.089(2) Uani 1 1 d .
H22 H 0.5110 0.7019 0.3550 0.107 Uiso 1 1 calc R
C23 C 0.3951(7) 0.7294(3) 0.2748(5) 0.093(2) Uani 1 1 d .
H23 H 0.3951 0.7604 0.3002 0.111 Uiso 1 1 calc R
C24 C 0.3250(6) 0.7197(3) 0.2046(5) 0.075(2) Uani 1 1 d .
C25 C 0.3345(5) 0.4546(2) 0.0357(4) 0.0587(16) Uani 1 1 d .
C26 C 0.4350(5) 0.4352(2) 0.0614(4) 0.0623(17) Uani 1 1 d .
C27 C 0.4901(5) 0.4730(3) 0.1065(4) 0.0648(17) Uani 1 1 d .
C28 C 0.4224(5) 0.5145(2) 0.1079(4) 0.0596(16) Uani 1 1 d .
C29 C 0.4792(6) 0.3893(3) 0.0497(4) 0.0720(19) Uani 1 1 d .
C30 C 0.5801(5) 0.3845(3) 0.0835(4) 0.076(2) Uani 1 1 d .
H30 H 0.6119 0.3547 0.0754 0.091 Uiso 1 1 calc R
C31 C 0.6341(5) 0.4216(3) 0.1276(5) 0.081(2) Uani 1 1 d .
H31 H 0.7006 0.4159 0.1505 0.097 Uiso 1 1 calc R
C32 C 0.5916(5) 0.4680(3) 0.1394(4) 0.073(2) Uani 1 1 d .
C33 C -0.2225(6) 0.4647(3) -0.2580(5) 0.102(3) Uani 1 1 d .
H33A H -0.2738 0.4897 -0.2581 0.122 Uiso 1 1 calc R
H33B H -0.2505 0.4323 -0.2484 0.122 Uiso 1 1 calc R
C34 C -0.1970(8) 0.4639(5) -0.3389(7) 0.140(4) Uani 1 1 d .
H34A H -0.1417 0.4409 -0.3363 0.169 Uiso 1 1 calc R
H34B H -0.2529 0.4493 -0.3763 0.169 Uiso 1 1 calc R
C35 C -0.1721(10) 0.5079(5) -0.3742(7) 0.182(6) Uani 1 1 d D
H35A H -0.1176 0.5234 -0.3365 0.218 Uiso 1 1 calc R
H35B H -0.2284 0.5305 -0.3798 0.218 Uiso 1 1 calc R
C36 C -0.1422(9) 0.5034(5) -0.4578(6) 0.178(5) Uani 1 1 d D
H36A H -0.0849 0.4822 -0.4531 0.267 Uiso 1 1 calc R
H36B H -0.1268 0.5361 -0.4761 0.267 Uiso 1 1 calc R
H36C H -0.1961 0.4892 -0.4966 0.267 Uiso 1 1 calc R
C37 C 0.1150(7) 0.2849(3) -0.0451(6) 0.106(3) Uani 1 1 d .
H37A H 0.1179 0.2716 -0.0988 0.127 Uiso 1 1 calc R
H37B H 0.0487 0.2794 -0.0350 0.127 Uiso 1 1 calc R
C38 C 0.1890(9) 0.2592(3) 0.0182(7) 0.141(3) Uani 1 1 d U
H38A H 0.1868 0.2737 0.0712 0.169 Uiso 1 1 calc R
H38B H 0.2549 0.2650 0.0072 0.169 Uiso 1 1 calc R
C39 C 0.1712(10) 0.2036(4) 0.0213(8) 0.173(4) Uani 1 1 d DU
H39A H 0.1949 0.1915 0.0766 0.207 Uiso 1 1 calc R
H39B H 0.1005 0.1968 0.0066 0.207 Uiso 1 1 calc R
C40 C 0.2235(11) 0.1765(5) -0.0360(9) 0.211(5) Uani 1 1 d DU
H40A H 0.1833 0.1490 -0.0605 0.316 Uiso 1 1 calc R
H40B H 0.2859 0.1640 -0.0064 0.316 Uiso 1 1 calc R
H40C H 0.2351 0.1991 -0.0780 0.316 Uiso 1 1 calc R
C41 C 0.1520(9) 0.8039(4) -0.1030(8) 0.167(5) Uani 1 1 d .
H41A H 0.0964 0.8270 -0.1133 0.200 Uiso 1 1 calc R
H41B H 0.1671 0.7944 -0.1554 0.200 Uiso 1 1 calc R
C42 C 0.2391(10) 0.8293(5) -0.0535(9) 0.179(4) Uani 1 1 d U
H42A H 0.2184 0.8475 -0.0094 0.215 Uiso 1 1 calc R
H42B H 0.2651 0.8534 -0.0875 0.215 Uiso 1 1 calc R
C43 C 0.3189(10) 0.7936(5) -0.0185(9) 0.182(4) Uani 1 1 d U
H43A H 0.2935 0.7687 0.0144 0.218 Uiso 1 1 calc R
H43B H 0.3431 0.7765 -0.0621 0.218 Uiso 1 1 calc R
C44 C 0.3992(10) 0.8217(5) 0.0319(9) 0.207(5) Uani 1 1 d U
H44A H 0.4411 0.8358 -0.0022 0.310 Uiso 1 1 calc R
H44B H 0.4377 0.7997 0.0715 0.310 Uiso 1 1 calc R
H44C H 0.3719 0.8482 0.0596 0.310 Uiso 1 1 calc R
C45 C -0.2002(5) 0.5958(3) -0.1832(5) 0.101(2) Uani 1 1 d U
H45A H -0.1939 0.6127 -0.1310 0.121 Uiso 1 1 calc R
H45B H -0.1827 0.5608 -0.1729 0.121 Uiso 1 1 calc R
C46 C -0.3040(7) 0.5997(4) -0.2293(7) 0.134(3) Uani 1 1 d U
H46A H -0.3066 0.5896 -0.2856 0.161 Uiso 1 1 calc R
H46B H -0.3458 0.5769 -0.2056 0.161 Uiso 1 1 calc R
C47 C -0.3421(7) 0.6501(5) -0.2278(9) 0.179(4) Uani 1 1 d DU
H47A H -0.3041 0.6716 -0.2573 0.215 Uiso 1 1 calc R
H47B H -0.3294 0.6613 -0.1714 0.215 Uiso 1 1 calc R
C48 C -0.4492(8) 0.6580(5) -0.2624(9) 0.204(5) Uani 1 1 d DU
H48A H -0.4610 0.6535 -0.3207 0.307 Uiso 1 1 calc R
H48B H -0.4678 0.6914 -0.2501 0.307 Uiso 1 1 calc R
H48C H -0.4880 0.6342 -0.2389 0.307 Uiso 1 1 calc R
C49 C 0.5510(9) 0.6002(5) 0.3851(7) 0.160(3) Uani 1 1 d U
H49A H 0.4882 0.6026 0.4032 0.192 Uiso 1 1 calc R
H49B H 0.5949 0.6254 0.4146 0.192 Uiso 1 1 calc R
C50 C 0.5935(10) 0.5511(5) 0.4091(7) 0.170(4) Uani 1 1 d U
H50A H 0.6044 0.5481 0.4682 0.204 Uiso 1 1 calc R
H50B H 0.6576 0.5484 0.3931 0.204 Uiso 1 1 calc R
C51 C 0.5290(11) 0.5093(5) 0.3715(9) 0.203(4) Uani 1 1 d DU
H51A H 0.5129 0.5132 0.3125 0.244 Uiso 1 1 calc R
H51B H 0.4676 0.5090 0.3921 0.244 Uiso 1 1 calc R
C52 C 0.5858(11) 0.4613(5) 0.3942(9) 0.213(5) Uani 1 1 d DU
H52A H 0.6497 0.4637 0.3792 0.320 Uiso 1 1 calc R
H52B H 0.5495 0.4338 0.3656 0.320 Uiso 1 1 calc R
H52C H 0.5943 0.4560 0.4521 0.320 Uiso 1 1 calc R
C53 C 0.2357(7) 0.7959(3) 0.2080(6) 0.113(2) Uani 1 1 d U
H53A H 0.2911 0.8180 0.2051 0.135 Uiso 1 1 calc R
H53B H 0.2333 0.7908 0.2653 0.135 Uiso 1 1 calc R
C54 C 0.1391(7) 0.8197(3) 0.1638(6) 0.116(3) Uani 1 1 d .
H54A H 0.1341 0.8166 0.1052 0.139 Uiso 1 1 calc R
H54B H 0.0832 0.8023 0.1786 0.139 Uiso 1 1 calc R
C55 C 0.1358(8) 0.8741(4) 0.1864(8) 0.147(4) Uani 1 1 d .
H55A H 0.1343 0.8769 0.2442 0.177 Uiso 1 1 calc R
H55B H 0.1955 0.8906 0.1770 0.177 Uiso 1 1 calc R
C56 C 0.0491(9) 0.8994(4) 0.1389(9) 0.192(6) Uani 1 1 d .
H56A H 0.0534 0.8993 0.0821 0.288 Uiso 1 1 calc R
H56B H 0.0469 0.9333 0.1576 0.288 Uiso 1 1 calc R
H56C H -0.0100 0.8820 0.1457 0.288 Uiso 1 1 calc R
C57 C 0.4727(7) 0.3187(4) -0.0344(6) 0.120(3) Uani 1 1 d .
H57A H 0.5032 0.2933 0.0042 0.144 Uiso 1 1 calc R
H57B H 0.5250 0.3355 -0.0556 0.144 Uiso 1 1 calc R
C58 C 0.4015(7) 0.2941(4) -0.1040(7) 0.124(3) Uani 1 1 d .
H58A H 0.4393 0.2740 -0.1357 0.149 Uiso 1 1 calc R
H58B H 0.3583 0.2716 -0.0814 0.149 Uiso 1 1 calc R
C59 C 0.3434(8) 0.3279(4) -0.1560(7) 0.135(3) Uani 1 1 d U
H59A H 0.3861 0.3527 -0.1741 0.162 Uiso 1 1 calc R
H59B H 0.2997 0.3453 -0.1261 0.162 Uiso 1 1 calc R
C60 C 0.2814(8) 0.3024(4) -0.2300(7) 0.154(4) Uani 1 1 d U
H60A H 0.3227 0.2802 -0.2540 0.232 Uiso 1 1 calc R
H60B H 0.2532 0.3273 -0.2694 0.232 Uiso 1 1 calc R
H60C H 0.2291 0.2836 -0.2135 0.232 Uiso 1 1 calc R
C61 C 0.7414(5) 0.5022(3) 0.2170(5) 0.087(2) Uani 1 1 d .
H61A H 0.7804 0.4899 0.1785 0.104 Uiso 1 1 calc R
H61B H 0.7466 0.4782 0.2614 0.104 Uiso 1 1 calc R
C62 C 0.7789(5) 0.5522(3) 0.2494(5) 0.086(2) Uani 1 1 d .
H62A H 0.7312 0.5673 0.2779 0.104 Uiso 1 1 calc R
H62B H 0.7855 0.5739 0.2040 0.104 Uiso 1 1 calc R
C63 C 0.8788(6) 0.5478(3) 0.3074(5) 0.099(3) Uani 1 1 d .
H63A H 0.8720 0.5252 0.3517 0.119 Uiso 1 1 calc R
H63B H 0.9262 0.5330 0.2782 0.119 Uiso 1 1 calc R
C64 C 0.9187(7) 0.5962(4) 0.3427(6) 0.136(4) Uani 1 1 d .
H64A H 0.9130 0.6208 0.3000 0.204 Uiso 1 1 calc R
H64B H 0.9873 0.5922 0.3681 0.204 Uiso 1 1 calc R
H64C H 0.8816 0.6070 0.3828 0.204 Uiso 1 1 calc R
Cu1 Cu 0.22721(5) 0.55103(3) 0.02120(5) 0.0580(3) Uani 1 1 d .
N1 N 0.1475(3) 0.49863(19) -0.0385(3) 0.0563(13) Uani 1 1 d .
N2 N 0.0100(4) 0.5469(2) -0.1132(3) 0.0643(14) Uani 1 1 d .
N3 N 0.1308(4) 0.6003(2) -0.0281(3) 0.0606(14) Uani 1 1 d .
N4 N 0.2037(4) 0.6754(2) 0.0400(3) 0.0639(14) Uani 1 1 d .
N5 N 0.3030(4) 0.60249(18) 0.0869(3) 0.0593(13) Uani 1 1 d .
N6 N 0.4455(4) 0.5553(2) 0.1538(3) 0.0628(14) Uani 1 1 d .
N7 N 0.3314(3) 0.50310(19) 0.0613(3) 0.0563(13) Uani 1 1 d .
N8 N 0.2575(4) 0.4279(2) -0.0037(3) 0.0615(14) Uani 1 1 d .
O1 O -0.1429(4) 0.4751(2) -0.1920(3) 0.0958(17) Uani 1 1 d .
O2 O 0.1361(4) 0.33675(18) -0.0428(3) 0.0876(15) Uani 1 1 d .
O3 O 0.1248(4) 0.7612(2) -0.0643(4) 0.1050(19) Uani 1 1 d .
O4 O -0.1346(4) 0.6184(2) -0.2302(3) 0.0887(15) Uani 1 1 d U
O5 O 0.5347(4) 0.6119(2) 0.3054(3) 0.1021(17) Uani 1 1 d U
O6 O 0.2488(4) 0.75060(19) 0.1720(3) 0.1012(17) Uani 1 1 d U
O7 O 0.4230(4) 0.35346(19) 0.0058(3) 0.0869(15) Uani 1 1 d .
O8 O 0.6408(3) 0.5079(2) 0.1775(3) 0.0914(16) Uani 1 1 d .

loop_
_atom_site_aniso_label
_atom_site_aniso_U_11
_atom_site_aniso_U_22
_atom_site_aniso_U_33
_atom_site_aniso_U_23
_atom_site_aniso_U_13
_atom_site_aniso_U_12
C1 0.058(4) 0.073(5) 0.055(4) 0.006(4) 0.017(3) -0.005(4)
C2 0.057(4) 0.068(5) 0.057(4) -0.001(4) 0.015(3) -0.005(4)
C3 0.067(4) 0.069(5) 0.056(4) -0.004(4) 0.018(4) -0.007(4)
C4 0.061(4) 0.064(5) 0.053(4) -0.001(4) 0.015(3) -0.007(4)
C5 0.060(4) 0.083(6) 0.077(5) -0.005(4) 0.015(4) -0.005(4)
C6 0.070(5) 0.102(7) 0.065(5) -0.016(5) 0.013(4) -0.025(5)
C7 0.085(5) 0.073(5) 0.086(5) -0.012(4) 0.027(5) -0.018(5)
C8 0.066(5) 0.077(6) 0.074(5) -0.005(4) 0.019(4) -0.009(4)
C9 0.060(4) 0.066(5) 0.068(5) 0.017(4) 0.020(4) 0.010(4)
C10 0.067(4) 0.073(5) 0.072(5) 0.016(4) 0.015(4) 0.006(4)
C11 0.070(4) 0.077(5) 0.065(4) 0.013(4) 0.019(4) 0.012(4)
C12 0.051(4) 0.077(5) 0.059(4) 0.007(4) 0.014(3) 0.008(4)
C13 0.081(5) 0.078(6) 0.099(6) 0.034(5) 0.023(5) 0.016(5)
C14 0.107(7) 0.085(7) 0.123(8) 0.043(6) 0.023(6) 0.018(6)
C15 0.089(6) 0.108(7) 0.093(6) 0.041(6) 0.011(5) 0.016(6)
C16 0.074(5) 0.100(6) 0.070(5) 0.023(5) 0.020(4) 0.010(5)
C17 0.056(4) 0.067(5) 0.062(4) 0.009(4) 0.014(4) -0.006(4)
C18 0.062(4) 0.060(4) 0.065(4) 0.000(4) 0.015(4) -0.008(4)
C19 0.066(4) 0.060(4) 0.071(5) 0.002(4) 0.025(4) -0.006(4)
C20 0.058(4) 0.060(4) 0.070(4) 0.007(4) 0.019(4) -0.005(4)
C21 0.078(5) 0.075(5) 0.072(5) -0.006(4) 0.009(4) 0.000(4)
C22 0.091(6) 0.097(7) 0.075(5) -0.015(5) 0.006(5) -0.002(5)
C23 0.116(7) 0.075(6) 0.087(6) -0.023(5) 0.017(5) -0.003(5)
C24 0.086(5) 0.064(5) 0.078(5) -0.004(4) 0.022(4) 0.008(4)
C25 0.064(4) 0.054(4) 0.060(4) 0.007(3) 0.018(3) 0.006(3)
C26 0.061(4) 0.062(5) 0.066(4) -0.002(3) 0.018(3) 0.005(3)
C27 0.063(4) 0.062(4) 0.069(4) 0.002(4) 0.011(4) 0.006(4)
C28 0.055(4) 0.056(4) 0.066(4) -0.001(4) 0.007(3) -0.002(3)
C29 0.086(5) 0.063(5) 0.068(5) -0.006(4) 0.019(4) 0.001(4)
C30 0.065(5) 0.078(5) 0.086(5) 0.001(4) 0.015(4) 0.021(4)
C31 0.062(4) 0.084(6) 0.091(6) 0.000(5) 0.004(4) 0.015(4)
C32 0.064(5) 0.079(5) 0.074(5) 0.004(4) 0.005(4) 0.005(4)
C33 0.076(5) 0.130(8) 0.095(6) 0.007(6) 0.006(5) -0.013(5)
C34 0.135(9) 0.169(11) 0.123(9) 0.017(8) 0.040(7) 0.010(8)
C35 0.222(14) 0.177(13) 0.175(12) 0.044(10) 0.112(11) 0.026(11)
C36 0.198(12) 0.243(15) 0.104(8) 0.030(9) 0.059(8) 0.036(11)
C37 0.126(7) 0.072(6) 0.124(7) -0.007(5) 0.035(6) -0.021(5)
C38 0.182(8) 0.081(6) 0.160(8) 0.025(6) 0.035(7) -0.010(6)
C39 0.217(9) 0.107(6) 0.193(8) 0.021(6) 0.039(7) -0.009(6)
C40 0.263(11) 0.137(9) 0.235(11) 0.006(8) 0.058(9) -0.001(8)
C41 0.175(11) 0.104(8) 0.208(13) 0.082(9) 0.005(10) -0.021(8)
C42 0.191(11) 0.127(9) 0.214(10) 0.037(7) 0.027(9) -0.038(7)
C43 0.183(10) 0.152(9) 0.210(10) 0.021(7) 0.036(8) -0.040(6)
C44 0.204(11) 0.188(11) 0.227(12) 0.002(9) 0.040(9) -0.054(8)
C45 0.082(4) 0.115(5) 0.106(5) 0.026(4) 0.017(4) -0.003(4)
C46 0.093(4) 0.138(6) 0.174(7) 0.050(6) 0.031(5) 0.013(5)
C47 0.122(6) 0.152(7) 0.265(9) 0.059(7) 0.042(7) 0.021(6)
C48 0.143(7) 0.179(9) 0.287(11) 0.063(9) 0.033(9) 0.047(7)
C49 0.177(7) 0.177(7) 0.118(5) 0.017(6) 0.010(6) 0.052(6)
C50 0.192(8) 0.177(8) 0.129(7) 0.025(6) 0.003(7) 0.047(7)
C51 0.224(10) 0.193(8) 0.179(8) 0.009(8) 0.007(8) 0.020(7)
C52 0.246(12) 0.185(9) 0.198(10) 0.018(9) 0.019(9) 0.005(9)
C53 0.139(6) 0.082(5) 0.117(5) -0.013(4) 0.025(5) 0.013(5)
C54 0.117(7) 0.095(7) 0.141(8) -0.002(6) 0.038(6) 0.038(6)
C55 0.120(8) 0.113(9) 0.212(13) -0.033(8) 0.041(9) 0.007(7)
C56 0.179(12) 0.108(9) 0.298(18) 0.012(10) 0.069(12) 0.038(9)
C57 0.133(8) 0.103(7) 0.124(8) -0.011(6) 0.023(7) 0.012(6)
C58 0.123(8) 0.106(8) 0.143(9) -0.030(7) 0.024(7) 0.013(7)
C59 0.117(7) 0.133(8) 0.149(8) 0.002(7) 0.014(6) -0.011(6)
C60 0.157(9) 0.150(9) 0.144(9) -0.022(7) 0.001(7) -0.018(7)
C61 0.067(5) 0.111(7) 0.085(5) -0.001(5) 0.021(4) 0.013(5)
C62 0.085(5) 0.082(6) 0.096(6) -0.010(5) 0.026(5) -0.013(5)
C63 0.076(5) 0.111(7) 0.108(6) -0.002(6) 0.011(5) 0.000(5)
C64 0.106(7) 0.139(9) 0.151(9) -0.034(7) -0.005(7) -0.002(7)
Cu1 0.0547(5) 0.0578(5) 0.0611(5) 0.0028(4) 0.0106(4) 0.0013(4)
N1 0.053(3) 0.057(4) 0.059(3) 0.001(3) 0.009(3) -0.006(3)
N2 0.058(3) 0.075(4) 0.061(3) 0.005(3) 0.011(3) 0.001(3)
N3 0.054(3) 0.058(4) 0.070(4) 0.009(3) 0.014(3) 0.005(3)
N4 0.064(3) 0.058(3) 0.072(4) 0.008(3) 0.018(3) 0.002(3)
N5 0.059(3) 0.050(3) 0.069(3) 0.003(3) 0.013(3) -0.001(3)
N6 0.055(3) 0.067(4) 0.067(3) 0.010(3) 0.011(3) 0.004(3)
N7 0.049(3) 0.055(3) 0.064(3) 0.007(3) 0.008(3) 0.004(2)
N8 0.066(4) 0.059(3) 0.062(3) -0.001(3) 0.018(3) -0.002(3)
O1 0.066(3) 0.100(4) 0.110(4) -0.008(3) -0.011(3) -0.003(3)
O2 0.092(4) 0.059(3) 0.109(4) -0.001(3) 0.015(3) -0.014(3)
O3 0.117(4) 0.068(4) 0.126(5) 0.029(3) 0.012(4) -0.008(3)
O4 0.075(3) 0.113(4) 0.074(3) 0.013(3) 0.006(3) -0.001(3)
O5 0.105(4) 0.126(4) 0.068(3) -0.001(3) 0.001(3) 0.027(4)
O6 0.130(4) 0.067(3) 0.104(4) -0.017(3) 0.016(3) 0.022(3)
O7 0.083(3) 0.070(3) 0.110(4) -0.023(3) 0.026(3) 0.012(3)
O8 0.060(3) 0.090(4) 0.116(4) -0.019(3) -0.004(3) 0.011(3)

loop_
_atom_type_symbol
_atom_type_description
_atom_type_scat_dispersion_real
_atom_type_scat_dispersion_imag
_atom_type_scat_source
C C 0.0033 0.0016 'International Tables Vol C Tables 4.2.6.8 and 6.1.1.4'
H H 0.0000 0.0000 'International Tables Vol C Tables 4.2.6.8 and 6.1.1.4'
N N 0.0061 0.0033 'International Tables Vol C Tables 4.2.6.8 and 6.1.1.4'
O O 0.0106 0.0060 'International Tables Vol C Tables 4.2.6.8 and 6.1.1.4'
Cu Cu 0.3201 1.2651 'International Tables Vol C Tables 4.2.6.8 and 6.1.1.4'

loop_
_geom_angle_atom_site_label_1
_geom_angle_atom_site_label_2
_geom_angle_atom_site_label_3
_geom_angle
N2 C1 N1 125.9(6)
N2 C1 C2 125.0(6)
N1 C1 C2 109.0(6)
C3 C2 C5 121.3(7)
C3 C2 C1 106.6(6)
C5 C2 C1 132.1(7)
C2 C3 C8 121.1(7)
C2 C3 C4 107.4(6)
C8 C3 C4 131.5(7)
N8 C4 N1 127.5(6)
N8 C4 C3 123.2(6)
N1 C4 C3 108.9(6)
O1 C5 C6 124.6(7)
O1 C5 C2 118.1(7)
C6 C5 C2 117.3(7)
C7 C6 C5 121.6(7)
C6 C7 C8 122.4(7)
O2 C8 C7 125.4(7)
O2 C8 C3 118.5(6)
C7 C8 C3 116.1(7)
N4 C9 N3 126.8(6)
N4 C9 C10 123.6(7)
N3 C9 C10 109.2(6)
C11 C10 C13 123.0(7)
C11 C10 C9 106.3(6)
C13 C10 C9 130.6(7)
C10 C11 C16 120.5(7)
C10 C11 C12 107.5(6)
C16 C11 C12 131.9(7)
N2 C12 N3 126.9(6)
N2 C12 C11 124.7(6)
N3 C12 C11 108.4(6)
O3 C13 C14 126.0(8)
O3 C13 C10 119.2(7)
C14 C13 C10 114.7(8)
C15 C14 C13 122.6(8)
C14 C15 C16 123.7(8)
O4 C16 C15 119.7(7)
O4 C16 C11 125.0(7)
C15 C16 C11 115.3(8)
N6 C17 N5 126.2(6)
N6 C17 C18 125.2(6)
N5 C17 C18 108.5(6)
C19 C18 C21 121.8(7)
C19 C18 C17 106.7(6)
C21 C18 C17 131.5(7)
C18 C19 C24 120.4(7)
C18 C19 C20 107.6(6)
C24 C19 C20 131.9(7)
N4 C20 N5 126.6(6)
N4 C20 C19 124.9(6)
N5 C20 C19 108.4(6)
O5 C21 C22 123.3(7)
O5 C21 C18 119.6(7)
C22 C21 C18 117.1(7)
C21 C22 C23 121.8(7)
C22 C23 C24 121.6(7)
O6 C24 C23 125.4(7)
O6 C24 C19 117.5(7)
C23 C24 C19 117.1(7)
N8 C25 N7 126.0(6)
N8 C25 C26 124.6(6)
N7 C25 C26 109.3(6)
C27 C26 C29 120.4(6)
C27 C26 C25 106.5(6)
C29 C26 C25 133.1(7)
C26 C27 C32 122.4(6)
C26 C27 C28 106.3(6)
C32 C27 C28 131.3(7)
N6 C28 N7 126.5(6)
N6 C28 C27 123.5(6)
N7 C28 C27 109.8(6)
O7 C29 C30 124.8(7)
O7 C29 C26 118.6(6)
C30 C29 C26 116.7(7)
C31 C30 C29 122.9(7)
C30 C31 C32 121.4(7)
O8 C32 C31 125.4(6)
O8 C32 C27 118.4(7)
C31 C32 C27 116.1(7)
O1 C33 C34 115.6(8)
C35 C34 C33 120.3(10)
C34 C35 C36 116.9(12)
O2 C37 C38 109.0(7)
C37 C38 C39 112.8(9)
C40 C39 C38 110.7(11)
O3 C41 C42 112.1(9)
C41 C42 C43 112.4(11)
C44 C43 C42 108.3(13)
O4 C45 C46 109.3(7)
C47 C46 C45 111.7(9)
C46 C47 C48 117.4(11)
O5 C49 C50 117.5(10)
C49 C50 C51 112.6(11)
C50 C51 C52 107.2(12)
O6 C53 C54 109.3(7)
C55 C54 C53 110.4(9)
C56 C55 C54 111.8(10)
O7 C57 C58 110.7(8)
C59 C58 C57 113.7(9)
C58 C59 C60 112.2(10)
O8 C61 C62 107.9(6)
C61 C62 C63 111.5(7)
C64 C63 C62 113.8(7)
N1 Cu1 N5 176.3(2)
N1 Cu1 N3 90.1(2)
N5 Cu1 N3 90.3(2)
N1 Cu1 N7 90.3(2)
N5 Cu1 N7 89.7(2)
N3 Cu1 N7 173.9(2)
C4 N1 C1 108.0(5)
C4 N1 Cu1 125.2(4)
C1 N1 Cu1 126.5(5)
C1 N2 C12 123.0(5)
C9 N3 C12 108.3(5)
C9 N3 Cu1 124.7(4)
C12 N3 Cu1 126.0(5)
C20 N4 C9 121.5(6)
C20 N5 C17 108.4(5)
C20 N5 Cu1 124.9(4)
C17 N5 Cu1 125.4(4)
C17 N6 C28 121.8(5)
C25 N7 C28 107.8(5)
C25 N7 Cu1 125.7(4)
C28 N7 Cu1 125.4(4)
C4 N8 C25 122.1(6)
C5 O1 C33 121.3(6)
C8 O2 C37 118.9(6)
C13 O3 C41 120.5(8)
C16 O4 C45 114.8(6)
C49 O5 C21 121.5(7)
C24 O6 C53 120.9(6)
C29 O7 C57 116.6(6)
C32 O8 C61 119.0(6)

loop_
_geom_bond_atom_site_label_1
_geom_bond_atom_site_label_2
_geom_bond_distance
C1 N2 1.322(8)
C1 N1 1.393(7)
C1 C2 1.443(9)
C2 C3 1.386(9)
C2 C5 1.395(9)
C3 C8 1.407(9)
C3 C4 1.451(9)
C4 N8 1.326(8)
C4 N1 1.364(8)
C5 O1 1.357(8)
C5 C6 1.376(10)
C6 C7 1.375(10)
C7 C8 1.387(9)
C8 O2 1.355(8)
C9 N4 1.329(8)
C9 N3 1.376(8)
C9 C10 1.456(9)
C10 C11 1.389(9)
C10 C13 1.415(10)
C11 C16 1.428(9)
C11 C12 1.457(9)
C12 N2 1.325(8)
C12 N3 1.381(8)
C13 O3 1.337(9)
C13 C14 1.386(10)
C14 C15 1.375(11)
C15 C16 1.375(10)
C16 O4 1.343(9)
C17 N6 1.317(8)
C17 N5 1.383(7)
C17 C18 1.460(9)
C18 C19 1.383(8)
C18 C21 1.396(9)
C19 C24 1.398(9)
C19 C20 1.452(9)
C20 N4 1.320(8)
C20 N5 1.382(8)
C21 O5 1.355(8)
C21 C22 1.364(10)
C22 C23 1.380(10)
C23 C24 1.385(10)
C24 O6 1.357(8)
C25 N8 1.335(8)
C25 N7 1.365(8)
C25 C26 1.457(8)
C26 C27 1.390(9)
C26 C29 1.396(9)
C27 C32 1.400(9)
C27 C28 1.447(9)
C28 N6 1.331(8)
C28 N7 1.370(7)
C29 O7 1.350(8)
C29 C30 1.395(9)
C30 C31 1.361(9)
C31 C32 1.398(10)
C32 O8 1.351(8)
C33 O1 1.418(8)
C33 C34 1.457(12)
C34 C35 1.384(13)
C35 C36 1.534(8)
C37 O2 1.410(8)
C37 C38 1.481(11)
C38 C39 1.507(13)
C39 C40 1.489(9)
C41 O3 1.395(10)
C41 C42 1.478(14)
C42 C43 1.481(15)
C43 C44 1.455(14)
C45 O4 1.437(9)
C45 C46 1.484(10)
C46 C47 1.444(13)
C47 C48 1.485(8)
C49 O5 1.339(11)
C49 C50 1.456(13)
C50 C51 1.484(15)
C51 C52 1.507(9)
C53 O6 1.377(9)
C53 C54 1.524(11)
C54 C55 1.501(12)
C55 C56 1.457(13)
C57 O7 1.396(9)
C57 C58 1.513(11)
C58 C59 1.389(11)
C59 C60 1.515(12)
C61 O8 1.417(8)
C61 C62 1.491(9)
C62 C63 1.520(10)
C63 C64 1.477(10)
Cu1 N1 1.926(5)
Cu1 N5 1.927(5)
Cu1 N3 1.930(5)
Cu1 N7 1.936(5)

loop_
_geom_hbond_atom_site_label_D
_geom_hbond_atom_site_label_H
_geom_hbond_atom_site_label_A
_geom_hbond_distance_DH
_geom_hbond_distance_HA
_geom_hbond_distance_DA
_geom_hbond_angle_DHA
_geom_hbond_site_symmetry_A
C61 H61A N1 0.97 2.72 3.598(9) 150.4 3_665
